data_1535370
loop_
_publ_author_name
'Minimol, M.P.'
'Vidyasagar, K.'

_publ_section_title
;
 Hydrothermal synthesis and characterization of new one-dimensional
 tellurates, A2 [Te3 O8 (O H)4] (A = Cs, Rb, K, Na)
;
_journal_name_full 'Indian Journal of Chemistry'
_journal_page_first 2244
_journal_page_last 2249
_journal_volume 42
_journal_year 2003
_chemical_formula_sum 'H4 K2 O12 Te3'
_chemical_name_systematic 'K2 (Te3 O8 (O H)4)'
_space_group_IT_number 43
_symmetry_space_group_name_Hall 'F 2 -2d'
_symmetry_space_group_name_H-M 'F d d 2'
_cell_angle_alpha 90
_cell_angle_beta 90
_cell_angle_gamma 90
_cell_formula_units_Z 8
_cell_length_a 14.844
_cell_length_b 21.752
_cell_length_c 6.495
_cell_volume 2097.149
_citation_journal_id_ASTM IJOCAP
_cod_data_source_file Minimol_IJOCAP_2003_1404.cif
_cod_data_source_block H4K2O12Te3
_cod_database_code 1535370

loop_
_symmetry_equiv_pos_as_xyz
x,y,z
-x,-y,z
-x+1/4,y+1/4,z+1/4
x+3/4,-y+3/4,z+1/4
x,y+1/2,z+1/2
-x,-y+1/2,z+1/2
-x+1/4,y+3/4,z+3/4
x+3/4,-y+5/4,z+3/4
x+1/2,y,z+1/2
-x+1/2,-y,z+1/2
-x+3/4,y+1/4,z+3/4
x+5/4,-y+3/4,z+3/4
x+1/2,y+1/2,z
-x+1/2,-y+1/2,z
-x+3/4,y+3/4,z+1/4
x+5/4,-y+5/4,z+1/4

loop_
_atom_site_label
_atom_site_type_symbol
_atom_site_fract_x
_atom_site_fract_y
_atom_site_fract_z
_atom_site_occupancy
_atom_site_U_iso_or_equiv
O1 O-2 0.0948 0.0587 0.0233 1 0.0
Te2 Te+6 0.18779 0.19563 0.75455 1 0.0
K1 K+1 0.23034 0.07369 0.3638 1 0.0
Te1 Te+6 0 0 0.0044 1 0.0
O4 O-2 0.0661 0.036 0.511 1 0.0
O3 O-2 0.2049 0.1127 0.756 1 0.0
O6 O-2 0.1845 0.2002 0.0618 1 0.0
O5 O-2 0.1866 0.1992 0.4545 1 0.0
O2 O-2 0.06 0.1978 0.757 1 0.0
